data_7233887
loop_
_publ_author_name
'Tianliang Chen'
'Zhihua Sun'
'Xitao Liu'
'Jinyun Wang'
'Yuelan Zhou'
'Chengmin Ji'
'Shuquan Zhang'
'Lina Li'
'Zhong-Ning Chen'
'Junhua Luo'

_publ_section_title
;
 Strong enhancement of second harmonic generation in nonlinear optical
 crystals: 2-amino-3-nitropyridinium halides (Cl, Br, I)
;
_journal_name_full 'Journal of Materials Chemistry C'
_journal_page_first 8723
_journal_page_last 8728
_journal_paper_doi 10.1039/C4TC01002G
_journal_volume 2
_journal_year 2014
_chemical_formula_sum 'C5 H6 Br N3 O2'
_chemical_formula_weight 220.03
_space_group_IT_number 36
_space_group_name_Hall 'C 2c -2'
_space_group_name_H-M_alt 'C m c 21'
_symmetry_cell_setting orthorhombic
_symmetry_space_group_name_H-M 'C m c 21'
_atom_sites_solution_hydrogens geom
_atom_sites_solution_primary direct
_atom_sites_solution_secondary difmap
_cell_angle_alpha 90.00
_cell_angle_beta 90.00
_cell_angle_gamma 90.00
_cell_formula_units_Z 4
_cell_length_a 6.758(10)
_cell_length_b 13.15(2)
_cell_length_c 9.269(14)
_cell_measurement_temperature 173(2)
_cell_volume 824(2)
_computing_structure_refinement 'SHELXL-97 (Sheldrick, 1997)'
_computing_structure_solution 'SHELXS-97 (Sheldrick, 1990)'
_diffrn_ambient_temperature 173(2)
_diffrn_measured_fraction_theta_full 0.994
_diffrn_measured_fraction_theta_max 0.994
_diffrn_radiation_monochromator graphite
_diffrn_radiation_source 'fine-focus sealed tube'
_diffrn_radiation_type MoK\a
_diffrn_radiation_wavelength 0.71073
_diffrn_reflns_av_R_equivalents 0.0764
_diffrn_reflns_av_sigmaI/netI 0.0541
_diffrn_reflns_limit_h_max 8
_diffrn_reflns_limit_h_min -7
_diffrn_reflns_limit_k_max 16
_diffrn_reflns_limit_k_min -16
_diffrn_reflns_limit_l_max 10
_diffrn_reflns_limit_l_min -11
_diffrn_reflns_number 3031
_diffrn_reflns_theta_full 27.30
_diffrn_reflns_theta_max 27.30
_diffrn_reflns_theta_min 3.10
_exptl_absorpt_coefficient_mu 4.944
_exptl_absorpt_correction_T_max 0.610
_exptl_absorpt_correction_T_min 0.184
_exptl_absorpt_correction_type multi-scan
_exptl_crystal_density_diffrn 1.774
_exptl_crystal_density_method 'not measured'
_exptl_crystal_F_000 432
_exptl_crystal_size_max 0.6
_exptl_crystal_size_mid 0.3
_exptl_crystal_size_min 0.1
_refine_diff_density_max 0.121
_refine_diff_density_min -0.076
_refine_diff_density_rms 0.019
_refine_ls_abs_structure_details 'Flack H D (1983), Acta Cryst. A39, 876-881'
_refine_ls_abs_structure_Flack 0.00
_refine_ls_extinction_method none
_refine_ls_goodness_of_fit_ref 1.219
_refine_ls_hydrogen_treatment mixed
_refine_ls_matrix_type full
_refine_ls_number_parameters 69
_refine_ls_number_reflns 890
_refine_ls_number_restraints 1
_refine_ls_restrained_S_all 1.218
_refine_ls_R_factor_all 0.0650
_refine_ls_R_factor_gt 0.0486
_refine_ls_shift/su_max 0.040
_refine_ls_shift/su_mean 0.004
_refine_ls_structure_factor_coef Fsqd
_refine_ls_weighting_details 'calc w=1/[\s^2^(Fo^2^)+(0.1000P)^2^+0.0000P] where P=(Fo^2^+2Fc^2^)/3'
_refine_ls_weighting_scheme calc
_refine_ls_wR_factor_gt 0.1418
_refine_ls_wR_factor_ref 0.1712
_reflns_number_gt 744
_reflns_number_total 1012
_reflns_threshold_expression >2sigma(I)
_cod_data_source_file 1000001.cif
_cod_data_source_block PCOD1000001
_cod_original_sg_symbol_H-M cmc21
_cod_database_code 7233887

loop_
_symmetry_equiv_pos_as_xyz
'x, y, z'
'-x, -y, z+1/2'
'-x, y, z'
'x, -y, z+1/2'
'x+1/2, y+1/2, z'
'-x+1/2, -y+1/2, z+1/2'
'-x+1/2, y+1/2, z'
'x+1/2, -y+1/2, z+1/2'

loop_
_atom_site_label
_atom_site_type_symbol
_atom_site_fract_x
_atom_site_fract_y
_atom_site_fract_z
_atom_site_U_iso_or_equiv
_atom_site_adp_type
_atom_site_occupancy
_atom_site_symmetry_multiplicity
_atom_site_calc_flag
_atom_site_refinement_flags
_atom_site_disorder_assembly
_atom_site_disorder_group
Br1 Br 0.0000 0.33917(6) 0.74015(12) 0.0879(13) Uani 1 2 d S . .
O1 O -0.5000 0.4806(4) 0.7487(17) 0.092(2) Uani 1 2 d S . .
C2 C -0.5000 0.3075(7) 0.7160(11) 0.075(3) Uani 1 2 d S . .
N2 N -0.5000 0.3514(6) 0.9738(12) 0.085(3) Uani 1 2 d S . .
H2A H -0.5000 0.3293 1.0634 0.103 Uiso 1 2 calc SR . .
H2B H -0.5000 0.4172 0.9561 0.103 Uiso 1 2 calc SR . .
C1 C -0.5000 0.2852(7) 0.8646(11) 0.077(3) Uani 1 2 d S . .
N3 N -0.5000 0.4105(7) 0.6639(13) 0.093(3) Uani 1 2 d S . .
C3 C -0.5000 0.2302(11) 0.6177(15) 0.092(3) Uani 1 2 d S . .
H3 H -0.5000 0.2469 0.5179 0.110 Uiso 1 2 calc SR . .
N1 N -0.5000 0.1873(9) 0.8993(12) 0.092(3) Uani 1 2 d S . .
H1 H -0.5000 0.1714 0.9915 0.111 Uiso 1 2 calc SR . .
C5 C -0.5000 0.1089(11) 0.8004(19) 0.115(5) Uani 1 2 d S . .
H5 H -0.5000 0.0403 0.8325 0.138 Uiso 1 2 calc SR . .
C4 C -0.5000 0.1303(12) 0.6559(18) 0.107(4) Uani 1 2 d S . .
H4 H -0.5000 0.0778 0.5855 0.129 Uiso 1 2 calc SR . .
O2 O -0.5000 0.4239(8) 0.5341(12) 0.150(4) Uani 1 2 d S . .

loop_
_atom_site_aniso_label
_atom_site_aniso_U_11
_atom_site_aniso_U_22
_atom_site_aniso_U_33
_atom_site_aniso_U_23
_atom_site_aniso_U_13
_atom_site_aniso_U_12
Br1 0.1037(14) 0.0924(14) 0.0675(13) -0.0033(7) 0.000 0.000
O1 0.144(5) 0.061(3) 0.071(5) -0.007(5) 0.000 0.000
C2 0.095(4) 0.075(4) 0.056(6) -0.004(3) 0.000 0.000
N2 0.113(6) 0.082(5) 0.061(6) -0.012(4) 0.000 0.000
C1 0.088(5) 0.075(5) 0.068(7) -0.002(4) 0.000 0.000
N3 0.125(6) 0.085(5) 0.070(6) 0.006(4) 0.000 0.000
C3 0.112(7) 0.104(9) 0.060(6) -0.016(6) 0.000 0.000
N1 0.141(8) 0.080(5) 0.056(5) 0.002(4) 0.000 0.000
C5 0.180(12) 0.072(6) 0.092(9) -0.023(5) 0.000 0.000
C4 0.159(11) 0.086(7) 0.077(10) -0.015(7) 0.000 0.000
O2 0.291(13) 0.098(6) 0.063(5) 0.010(4) 0.000 0.000

loop_
_atom_type_symbol
_atom_type_description
_atom_type_scat_dispersion_real
_atom_type_scat_dispersion_imag
_atom_type_scat_source
C C 0.0033 0.0016 'International Tables Vol C Tables 4.2.6.8 and 6.1.1.4'
H H 0.0000 0.0000 'International Tables Vol C Tables 4.2.6.8 and 6.1.1.4'
N N 0.0061 0.0033 'International Tables Vol C Tables 4.2.6.8 and 6.1.1.4'
O O 0.0106 0.0060 'International Tables Vol C Tables 4.2.6.8 and 6.1.1.4'
Br Br -0.2901 2.4595 'International Tables Vol C Tables 4.2.6.8 and 6.1.1.4'

loop_
_geom_angle_atom_site_label_1
_geom_angle_atom_site_label_2
_geom_angle_atom_site_label_3
_geom_angle
_geom_angle_site_symmetry_1
_geom_angle_site_symmetry_3
C3 C2 C1 119.9(10) . .
C3 C2 N3 118.5(11) . .
C1 C2 N3 121.7(9) . .
N1 C1 N2 116.7(10) . .
N1 C1 C2 116.1(9) . .
N2 C1 C2 127.3(10) . .
O1 N3 O2 122.1(12) . .
O1 N3 C2 119.9(12) . .
O2 N3 C2 118.0(11) . .
C4 C3 C2 123.0(13) . .
C1 N1 C5 124.3(12) . .
C4 C5 N1 119.8(14) . .
C3 C4 C5 117.0(13) . .

loop_
_geom_bond_atom_site_label_1
_geom_bond_atom_site_label_2
_geom_bond_distance
_geom_bond_site_symmetry_2
O1 N3 1.212(16) .
C2 C3 1.366(15) .
C2 C1 1.408(15) .
C2 N3 1.438(14) .
N2 C1 1.335(12) .
C1 N1 1.327(15) .
N3 O2 1.216(14) .
C3 C4 1.36(2) .
N1 C5 1.380(16) .
C5 C4 1.37(2) .
